data_8107368
loop_
_publ_author_name
'Abdul Rashid, Fatin Nur Ain'
'Bacho, Muhamad Zulfaqar'
'Slawin, Alexandra M. Z.'
'Abdul Manan, Mohd Abdul Fatah'
'Johari, Saiful Azmi'
'Mohammat, Mohd Fazli'

_publ_section_title
;
 Crystal structure of ethyl
 1-(2-hydroxyethyl)-4-((4-methoxyphenyl)amino)-5-oxo-2,5-dihydro-1H-pyrrole-3-carboxylate,
 C16H20N2O5
;
_journal_issue 1
_journal_name_full 'Zeitschrift f\"ur Kristallographie - New Crystal Structures'
_journal_page_first 113
_journal_page_last 115
_journal_paper_doi 10.1515/ncrs-2022-0497
_journal_volume 238
_journal_year 2023
_chemical_formula_moiety 'C16 H20 N2 O5'
_chemical_formula_sum 'C16 H20 N2 O5'
_chemical_formula_weight 320.34
_space_group_crystal_system triclinic
_space_group_IT_number 2
_space_group_name_Hall '-P 1'
_space_group_name_H-M_alt 'P -1'
_atom_sites_solution_hydrogens geom
_atom_sites_solution_primary direct
_atom_sites_solution_secondary difmap
_cell_angle_alpha 76.184(7)
_cell_angle_beta 87.090(7)
_cell_angle_gamma 73.500(8)
_cell_formula_units_Z 2
_cell_length_a 7.9179(7)
_cell_length_b 10.1982(9)
_cell_length_c 10.4144(8)
_cell_measurement_reflns_used 8307
_cell_measurement_temperature 93
_cell_measurement_theta_max 36.56
_cell_measurement_theta_min 2.15
_cell_volume 782.86(12)
_computing_cell_refinement 'CrysAlisPro 1.171.42.38a (Rigaku OD, 2021)'
_computing_data_collection 'CrysAlisPro 1.171.42.38a (Rigaku OD, 2021)'
_computing_data_reduction 'CrysAlisPro 1.171.42.38a (Rigaku OD, 2021)'
_computing_molecular_graphics 'CrystalStructure 4.3'
_computing_publication_material 'CrystalStructure 4.3 (Rigaku, 2019)'
_computing_structure_refinement 'SHELXL Version 2018/3 (Sheldrick, 2008)'
_computing_structure_solution 'SHELXT Version 2018/2 (Sheldrick, 2014)'
_diffrn_ambient_temperature 93
_diffrn_detector_area_resol_mean 5.814
_diffrn_measured_fraction_theta_full 0.995
_diffrn_measured_fraction_theta_max 0.995
_diffrn_measurement_device_type 'Rigaku XtaLAB P200'
_diffrn_measurement_method \w
_diffrn_radiation_type 'Mo K\a'
_diffrn_radiation_wavelength 0.71073
_diffrn_reflns_av_R_equivalents 0.0383
_diffrn_reflns_av_unetI/netI 0.0265
_diffrn_reflns_Laue_measured_fraction_full 0.995
_diffrn_reflns_Laue_measured_fraction_max 0.995
_diffrn_reflns_limit_h_max 9
_diffrn_reflns_limit_h_min -9
_diffrn_reflns_limit_k_max 12
_diffrn_reflns_limit_k_min -12
_diffrn_reflns_limit_l_max 13
_diffrn_reflns_limit_l_min -13
_diffrn_reflns_number 7943
_diffrn_reflns_point_group_measured_fraction_full 0.995
_diffrn_reflns_point_group_measured_fraction_max 0.995
_diffrn_reflns_theta_full 25.242
_diffrn_reflns_theta_max 26.372
_diffrn_reflns_theta_min 2.142
_diffrn_standards_interval_count .
_diffrn_standards_number 0
_exptl_absorpt_coefficient_mu 0.102
_exptl_absorpt_correction_T_max 0.990
_exptl_absorpt_correction_T_min 0.733
_exptl_absorpt_correction_type multi-scan
_exptl_absorpt_process_details
;
CrysAlisPro 1.171.42.38a (Rigaku Oxford Diffraction, 2021)
Empirical absorption correction using spherical harmonics,
implemented in SCALE3 ABSPACK scaling algorithm.
;
_exptl_crystal_colour colourless
_exptl_crystal_density_diffrn 1.359
_exptl_crystal_density_method 'not measured'
_exptl_crystal_description prism
_exptl_crystal_F_000 340.00
_exptl_crystal_size_max 0.200
_exptl_crystal_size_mid 0.100
_exptl_crystal_size_min 0.100
_refine_diff_density_max 0.25
_refine_diff_density_min -0.28
_refine_ls_extinction_method none
_refine_ls_goodness_of_fit_ref 1.068
_refine_ls_hydrogen_treatment mixed
_refine_ls_number_parameters 218
_refine_ls_number_reflns 3178
_refine_ls_number_restraints 2
_refine_ls_R_factor_all 0.0478
_refine_ls_R_factor_gt 0.0458
_refine_ls_shift/su_max 0.000
_refine_ls_structure_factor_coef Fsqd
_refine_ls_weighting_details 'w = 1/[\s^2^(Fo^2^)+(0.0921P)^2^+0.1658P] where P=(Fo^2^+2Fc^2^)/3'
_refine_ls_weighting_scheme calc
_refine_ls_wR_factor_gt 0.1301
_refine_ls_wR_factor_ref 0.1333
_reflns_Friedel_coverage 0.000
_reflns_Friedel_fraction_full .
_reflns_Friedel_fraction_max .
_reflns_number_gt 2979
_reflns_number_total 3178
_reflns_threshold_expression F^2^>2.0\s(F^2^)
_cod_data_source_file suppl_j_ncrs-2022-0497_suppl.cif
_cod_data_source_block 1
_cod_database_code 8107368

loop_
_space_group_symop_id
_space_group_symop_operation_xyz
1 +X,+Y,+Z
2 -X,-Y,-Z

loop_
_atom_site_label
_atom_site_type_symbol
_atom_site_fract_x
_atom_site_fract_y
_atom_site_fract_z
_atom_site_U_iso_or_equiv
_atom_site_adp_type
_atom_site_occupancy
_atom_site_site_symmetry_order
_atom_site_calc_flag
_atom_site_refinement_flags_posn
_atom_site_refinement_flags_adp
_atom_site_refinement_flags_occupancy
_atom_site_disorder_assembly
_atom_site_disorder_group
O2 O 0.11051(12) 0.16554(10) 0.41846(9) 0.0256(2) Uani 1 1 d . . . . .
O7 O -0.05650(12) -0.00798(9) 0.74929(9) 0.0252(2) Uani 1 1 d D . . . .
O11 O 0.62501(12) 0.08398(9) 0.02766(8) 0.0218(2) Uani 1 1 d . . . . .
O15 O 0.37685(11) 0.49239(9) 0.62943(9) 0.0227(2) Uani 1 1 d . . . . .
O16 O 0.15173(11) 0.51537(9) 0.77205(8) 0.0210(2) Uani 1 1 d . . . . .
N1 N -0.03381(13) 0.26014(11) 0.58643(10) 0.0192(2) Uani 1 1 d . . . . .
N3 N 0.36381(13) 0.32308(11) 0.44944(10) 0.0210(2) Uani 1 1 d D . . . .
C2 C 0.09672(15) 0.23665(12) 0.49985(11) 0.0180(3) Uani 1 1 d . . . . .
C3 C 0.22057(15) 0.31601(12) 0.52269(11) 0.0168(3) Uani 1 1 d . . . . .
C4 C 0.15872(15) 0.37848(12) 0.62344(11) 0.0171(3) Uani 1 1 d . . . . .
C5 C -0.00996(15) 0.34710(12) 0.67152(11) 0.0182(3) Uani 1 1 d . . . . .
H5A H 0.000488 0.295627 0.765591 0.022 Uiso 1 1 calc R U . . .
H5B H -0.108557 0.434339 0.660656 0.022 Uiso 1 1 calc R U . . .
C6 C -0.18845(16) 0.21055(14) 0.58967(12) 0.0235(3) Uani 1 1 d . . . . .
H6A H -0.183048 0.162756 0.516621 0.028 Uiso 1 1 calc R U . . .
H6B H -0.294674 0.292329 0.574819 0.028 Uiso 1 1 calc R U . . .
C7 C -0.20545(16) 0.10962(13) 0.71960(12) 0.0228(3) Uani 1 1 d . . . . .
H7A H -0.222266 0.159903 0.791731 0.027 Uiso 1 1 calc R U . . .
H7B H -0.311069 0.077179 0.714958 0.027 Uiso 1 1 calc R U . . .
C8 C 0.42331(15) 0.25494(13) 0.34363(12) 0.0183(3) Uani 1 1 d . . . . .
C9 C 0.36126(16) 0.32034(13) 0.21533(13) 0.0237(3) Uani 1 1 d . . . . .
H9 H 0.271743 0.407427 0.198590 0.028 Uiso 1 1 calc R U . . .
C10 C 0.42897(16) 0.25948(13) 0.11218(12) 0.0228(3) Uani 1 1 d . . . . .
H10 H 0.385147 0.304037 0.024651 0.027 Uiso 1 1 calc R U . . .
C11 C 0.56138(15) 0.13291(12) 0.13611(11) 0.0175(3) Uani 1 1 d . . . . .
C12 C 0.62112(15) 0.06565(12) 0.26465(12) 0.0176(3) Uani 1 1 d . . . . .
H12 H 0.708970 -0.022341 0.281932 0.021 Uiso 1 1 calc R U . . .
C13 C 0.55152(15) 0.12793(12) 0.36767(11) 0.0175(3) Uani 1 1 d . . . . .
H13 H 0.592751 0.082492 0.455646 0.021 Uiso 1 1 calc R U . . .
C14 C 0.75390(17) -0.05001(13) 0.05126(12) 0.0240(3) Uani 1 1 d . . . . .
H14A H 0.858124 -0.044962 0.094595 0.029 Uiso 1 1 calc R U . . .
H14B H 0.787361 -0.076083 -0.033088 0.029 Uiso 1 1 calc R U . . .
H14C H 0.704607 -0.120876 0.108448 0.029 Uiso 1 1 calc R U . . .
C15 C 0.24119(15) 0.46570(12) 0.67301(11) 0.0178(3) Uani 1 1 d . . . . .
C17 C 0.22268(18) 0.60931(14) 0.82359(12) 0.0246(3) Uani 1 1 d . . . . .
H17A H 0.228085 0.691792 0.752255 0.029 Uiso 1 1 calc R U . . .
H17B H 0.343285 0.559982 0.859765 0.029 Uiso 1 1 calc R U . . .
C18 C 0.10359(18) 0.65577(14) 0.93055(13) 0.0257(3) Uani 1 1 d . . . . .
H18A H 0.100625 0.573518 1.001217 0.031 Uiso 1 1 calc R U . . .
H18B H -0.015559 0.703724 0.893858 0.031 Uiso 1 1 calc R U . . .
H18C H 0.147814 0.720445 0.966503 0.031 Uiso 1 1 calc R U . . .
H7 H -0.058(3) -0.0669(17) 0.6883(15) 0.047(5) Uiso 1 1 d D . . . .
H3 H 0.431(2) 0.3830(15) 0.4679(17) 0.037(4) Uiso 1 1 d D . . . .

loop_
_atom_site_aniso_label
_atom_site_aniso_U_11
_atom_site_aniso_U_22
_atom_site_aniso_U_33
_atom_site_aniso_U_23
_atom_site_aniso_U_13
_atom_site_aniso_U_12
O2 0.0268(5) 0.0306(5) 0.0280(5) -0.0162(4) 0.0033(4) -0.0143(4)
O7 0.0299(5) 0.0237(5) 0.0250(5) -0.0095(4) -0.0014(4) -0.0091(4)
O11 0.0277(5) 0.0209(4) 0.0172(4) -0.0077(3) 0.0036(3) -0.0050(4)
O15 0.0213(4) 0.0274(5) 0.0258(5) -0.0122(4) 0.0066(3) -0.0130(4)
O16 0.0255(5) 0.0228(4) 0.0221(4) -0.0123(3) 0.0080(3) -0.0139(4)
N1 0.0190(5) 0.0224(5) 0.0200(5) -0.0066(4) 0.0024(4) -0.0108(4)
N3 0.0167(5) 0.0280(6) 0.0263(5) -0.0172(4) 0.0062(4) -0.0109(4)
C2 0.0171(5) 0.0184(5) 0.0196(6) -0.0043(4) -0.0010(4) -0.0068(4)
C3 0.0153(5) 0.0160(5) 0.0192(6) -0.0042(4) -0.0014(4) -0.0043(4)
C4 0.0168(5) 0.0166(5) 0.0182(5) -0.0039(4) 0.0018(4) -0.0057(4)
C5 0.0192(6) 0.0176(5) 0.0196(6) -0.0059(4) 0.0026(4) -0.0071(4)
C6 0.0194(6) 0.0291(6) 0.0259(6) -0.0046(5) 0.0001(5) -0.0142(5)
C7 0.0222(6) 0.0258(6) 0.0249(6) -0.0084(5) 0.0055(5) -0.0127(5)
C8 0.0155(5) 0.0223(6) 0.0226(6) -0.0117(5) 0.0040(4) -0.0094(4)
C9 0.0208(6) 0.0214(6) 0.0288(7) -0.0111(5) -0.0048(5) -0.0006(5)
C10 0.0259(6) 0.0221(6) 0.0201(6) -0.0059(5) -0.0054(5) -0.0041(5)
C11 0.0190(6) 0.0185(6) 0.0187(6) -0.0079(4) 0.0035(4) -0.0089(4)
C12 0.0182(5) 0.0155(5) 0.0204(6) -0.0048(4) 0.0018(4) -0.0064(4)
C13 0.0189(6) 0.0203(6) 0.0165(5) -0.0048(4) 0.0025(4) -0.0108(5)
C14 0.0264(6) 0.0233(6) 0.0234(6) -0.0113(5) 0.0042(5) -0.0046(5)
C15 0.0196(6) 0.0163(5) 0.0180(5) -0.0049(4) 0.0021(4) -0.0052(4)
C17 0.0320(7) 0.0259(6) 0.0255(6) -0.0142(5) 0.0077(5) -0.0178(5)
C18 0.0344(7) 0.0261(6) 0.0240(6) -0.0126(5) 0.0083(5) -0.0157(5)

loop_
_atom_type_symbol
_atom_type_description
_atom_type_scat_dispersion_real
_atom_type_scat_dispersion_imag
_atom_type_scat_source
C C 0.0033 0.0016 'International Tables Vol C Tables 4.2.6.8 and 6.1.1.4'
H H 0.0000 0.0000 'International Tables Vol C Tables 4.2.6.8 and 6.1.1.4'
N N 0.0061 0.0033 'International Tables Vol C Tables 4.2.6.8 and 6.1.1.4'
O O 0.0106 0.0060 'International Tables Vol C Tables 4.2.6.8 and 6.1.1.4'

loop_
_geom_angle_atom_site_label_1
_geom_angle_atom_site_label_2
_geom_angle_atom_site_label_3
_geom_angle
_geom_angle_site_symmetry_1
_geom_angle_site_symmetry_3
C7 O7 H7 107.4(11) . .
C11 O11 C14 116.46(9) . .
C15 O16 C17 115.63(9) . .
C2 N1 C5 113.40(10) . .
C2 N1 C6 123.55(10) . .
C5 N1 C6 122.96(10) . .
C3 N3 C8 126.25(10) . .
C3 N3 H3 116.9(11) . .
C8 N3 H3 116.8(11) . .
O2 C2 N1 126.85(11) . .
O2 C2 C3 127.11(11) . .
N1 C2 C3 106.04(10) . .
N3 C3 C4 128.49(11) . .
N3 C3 C2 123.23(10) . .
C4 C3 C2 108.25(10) . .
C3 C4 C15 124.60(11) . .
C3 C4 C5 109.93(10) . .
C15 C4 C5 125.44(10) . .
N1 C5 C4 102.35(9) . .
N1 C5 H5A 111.3 . .
C4 C5 H5A 111.3 . .
N1 C5 H5B 111.3 . .
C4 C5 H5B 111.3 . .
H5A C5 H5B 109.2 . .
N1 C6 C7 112.83(10) . .
N1 C6 H6A 109.0 . .
C7 C6 H6A 109.0 . .
N1 C6 H6B 109.0 . .
C7 C6 H6B 109.0 . .
H6A C6 H6B 107.8 . .
O7 C7 C6 112.30(10) . .
O7 C7 H7A 109.1 . .
C6 C7 H7A 109.1 . .
O7 C7 H7B 109.1 . .
C6 C7 H7B 109.1 . .
H7A C7 H7B 107.9 . .
C13 C8 C9 119.68(11) . .
C13 C8 N3 119.76(11) . .
C9 C8 N3 120.42(11) . .
C10 C9 C8 120.26(11) . .
C10 C9 H9 119.9 . .
C8 C9 H9 119.9 . .
C9 C10 C11 120.02(11) . .
C9 C10 H10 120.0 . .
C11 C10 H10 120.0 . .
O11 C11 C12 124.32(10) . .
O11 C11 C10 115.80(10) . .
C12 C11 C10 119.87(11) . .
C13 C12 C11 119.49(11) . .
C13 C12 H12 120.3 . .
C11 C12 H12 120.3 . .
C8 C13 C12 120.64(10) . .
C8 C13 H13 119.7 . .
C12 C13 H13 119.7 . .
O11 C14 H14A 109.5 . .
O11 C14 H14B 109.5 . .
H14A C14 H14B 109.5 . .
O11 C14 H14C 109.5 . .
H14A C14 H14C 109.5 . .
H14B C14 H14C 109.5 . .
O15 C15 O16 123.67(11) . .
O15 C15 C4 123.97(11) . .
O16 C15 C4 112.36(10) . .
O16 C17 C18 107.76(10) . .
O16 C17 H17A 110.2 . .
C18 C17 H17A 110.2 . .
O16 C17 H17B 110.2 . .
C18 C17 H17B 110.2 . .
H17A C17 H17B 108.5 . .
C17 C18 H18A 109.5 . .
C17 C18 H18B 109.5 . .
H18A C18 H18B 109.5 . .
C17 C18 H18C 109.5 . .
H18A C18 H18C 109.5 . .
H18B C18 H18C 109.5 . .

loop_
_geom_bond_atom_site_label_1
_geom_bond_atom_site_label_2
_geom_bond_distance
_geom_bond_site_symmetry_2
O2 C2 1.2229(15) .
O7 C7 1.4076(16) .
O7 H7 0.976(5) .
O11 C11 1.3591(14) .
O11 C14 1.4290(15) .
O15 C15 1.2212(15) .
O16 C15 1.3393(14) .
O16 C17 1.4503(14) .
N1 C2 1.3441(16) .
N1 C5 1.4474(15) .
N1 C6 1.4476(15) .
N3 C3 1.3438(15) .
N3 C8 1.4304(15) .
N3 H3 0.973(5) .
C2 C3 1.4965(15) .
C3 C4 1.3552(16) .
C4 C15 1.4379(16) .
C4 C5 1.4951(15) .
C5 H5A 0.9900 .
C5 H5B 0.9900 .
C6 C7 1.5177(17) .
C6 H6A 0.9900 .
C6 H6B 0.9900 .
C7 H7A 0.9900 .
C7 H7B 0.9900 .
C8 C13 1.3766(16) .
C8 C9 1.3879(18) .
C9 C10 1.3776(17) .
C9 H9 0.9500 .
C10 C11 1.3898(17) .
C10 H10 0.9500 .
C11 C12 1.3884(17) .
C12 C13 1.3873(16) .
C12 H12 0.9500 .
C13 H13 0.9500 .
C14 H14A 0.9800 .
C14 H14B 0.9800 .
C14 H14C 0.9800 .
C17 C18 1.4986(17) .
C17 H17A 0.9900 .
C17 H17B 0.9900 .
C18 H18A 0.9800 .
C18 H18B 0.9800 .
C18 H18C 0.9800 .

loop_
_geom_hbond_atom_site_label_D
_geom_hbond_atom_site_label_H
_geom_hbond_atom_site_label_A
_geom_hbond_site_symmetry_D
_geom_hbond_site_symmetry_H
_geom_hbond_site_symmetry_A
_geom_hbond_distance_DA
_geom_hbond_distance_DH
_geom_hbond_distance_HA
_geom_hbond_angle_DHA
_geom_hbond_publ_flag
O7 H7 O2 . . 2_556 2.7611(16) 0.976(19) 1.80(2) 168.0(18) no
N3 H3 O15 . . . 2.8588(16) 0.973(19) 2.193(19) 124.5(13) no

loop_
_geom_torsion_atom_site_label_1
_geom_torsion_atom_site_label_2
_geom_torsion_atom_site_label_3
_geom_torsion_atom_site_label_4
_geom_torsion
_geom_torsion_site_symmetry_1
_geom_torsion_site_symmetry_2
_geom_torsion_site_symmetry_3
_geom_torsion_site_symmetry_4
C5 N1 C2 O2 178.88(11) . . . .
C6 N1 C2 O2 -4.52(19) . . . .
C5 N1 C2 C3 -1.54(13) . . . .
C6 N1 C2 C3 175.06(10) . . . .
C8 N3 C3 C4 -179.90(11) . . . .
C8 N3 C3 C2 -2.00(19) . . . .
O2 C2 C3 N3 2.91(19) . . . .
N1 C2 C3 N3 -176.66(10) . . . .
O2 C2 C3 C4 -178.82(11) . . . .
N1 C2 C3 C4 1.60(13) . . . .
N3 C3 C4 C15 -1.00(19) . . . .
C2 C3 C4 C15 -179.15(10) . . . .
N3 C3 C4 C5 177.09(11) . . . .
C2 C3 C4 C5 -1.06(12) . . . .
C2 N1 C5 C4 0.91(12) . . . .
C6 N1 C5 C4 -175.71(10) . . . .
C3 C4 C5 N1 0.17(12) . . . .
C15 C4 C5 N1 178.24(11) . . . .
C2 N1 C6 C7 118.47(13) . . . .
C5 N1 C6 C7 -65.25(15) . . . .
N1 C6 C7 O7 -57.12(14) . . . .
C3 N3 C8 C13 -96.34(14) . . . .
C3 N3 C8 C9 87.98(16) . . . .
C13 C8 C9 C10 -0.78(19) . . . .
N3 C8 C9 C10 174.91(11) . . . .
C8 C9 C10 C11 -0.75(19) . . . .
C14 O11 C11 C12 4.08(16) . . . .
C14 O11 C11 C10 -176.48(10) . . . .
C9 C10 C11 O11 -177.34(11) . . . .
C9 C10 C11 C12 2.14(18) . . . .
O11 C11 C12 C13 177.44(10) . . . .
C10 C11 C12 C13 -1.98(17) . . . .
C9 C8 C13 C12 0.92(17) . . . .
N3 C8 C13 C12 -174.79(10) . . . .
C11 C12 C13 C8 0.46(17) . . . .
C17 O16 C15 O15 2.13(17) . . . .
C17 O16 C15 C4 -177.45(10) . . . .
C3 C4 C15 O15 -0.25(19) . . . .
C5 C4 C15 O15 -178.04(11) . . . .
C3 C4 C15 O16 179.33(10) . . . .
C5 C4 C15 O16 1.54(16) . . . .
C15 O16 C17 C18 178.78(10) . . . .
